data_8102805
loop_
_publ_author_name
'Lina Lin'
'Weiyu Wu'
'Jian Zhou'
'Banfeng Ruan'

_publ_section_title
;
 Crystal structure of (E)-2-(isopropyliminomethyl)-4-nitrophenol,
 C10H12N2O3
;
_journal_issue 3
_journal_name_full 'Zeitschrift f\"ur Kristallographie - New Crystal Structures'
_journal_page_first 565
_journal_volume 225
_journal_year 2010
_chemical_formula_moiety 'C10 H12 N2 O3'
_chemical_formula_sum 'C10 H12 N2 O3'
_chemical_formula_weight 208.22
_chemical_name_systematic
; 
(E)-2-((isopropylimino)methyl)-4-nitrophenol, 
C~10~H~12~N~2~O~3~
;
_space_group_IT_number 14
_symmetry_cell_setting monoclinic
_symmetry_space_group_name_Hall '-P 2ybc'
_symmetry_space_group_name_H-M 'P 1 21/c 1'
_atom_sites_solution_hydrogens geom
_atom_sites_solution_primary direct
_atom_sites_solution_secondary difmap
_audit_creation_method SHELXL-97
_cell_angle_alpha 90.00
_cell_angle_beta 103.654(5)
_cell_angle_gamma 90.00
_cell_formula_units_Z 4
_cell_length_a 11.113(3)
_cell_length_b 5.7871(16)
_cell_length_c 16.225(5)
_cell_measurement_reflns_used 1828
_cell_measurement_temperature 298(2)
_cell_measurement_theta_max 27.89
_cell_measurement_theta_min 2.58
_cell_volume 1014.0(5)
_computing_cell_refinement SMART
_computing_data_collection 'SMART (Bruker, 2000)'
_computing_data_reduction 'SAINT (Bruker, 2000)'
_computing_molecular_graphics SHELXTL
_computing_publication_material SHELXTL
_computing_structure_refinement SHELXTL
_computing_structure_solution 'SHELXTL (Bruker, 2000)'
_diffrn_ambient_temperature 298(2)
_diffrn_measured_fraction_theta_full 0.999
_diffrn_measured_fraction_theta_max 0.999
_diffrn_measurement_device_type 'CCD area detector'
_diffrn_measurement_method 'phi and omega scans'
_diffrn_radiation_monochromator graphite
_diffrn_radiation_source 'fine-focus sealed tube'
_diffrn_radiation_type MoK\a
_diffrn_radiation_wavelength 0.71073
_diffrn_reflns_av_R_equivalents 0.0776
_diffrn_reflns_av_sigmaI/netI 0.0559
_diffrn_reflns_limit_h_max 13
_diffrn_reflns_limit_h_min -13
_diffrn_reflns_limit_k_max 7
_diffrn_reflns_limit_k_min -5
_diffrn_reflns_limit_l_max 19
_diffrn_reflns_limit_l_min -20
_diffrn_reflns_number 6212
_diffrn_reflns_theta_full 26.00
_diffrn_reflns_theta_max 26.00
_diffrn_reflns_theta_min 2.58
_exptl_absorpt_coefficient_mu 0.102
_exptl_absorpt_correction_type multi-scan
_exptl_absorpt_process_details 'SADABS; Bruker, 2000'
_exptl_crystal_colour yellow
_exptl_crystal_density_diffrn 1.364
_exptl_crystal_density_method 'not measured'
_exptl_crystal_description block
_exptl_crystal_F_000 440
_exptl_crystal_size_max 0.30
_exptl_crystal_size_mid 0.20
_exptl_crystal_size_min 0.12
_refine_diff_density_max 0.547
_refine_diff_density_min -0.252
_refine_diff_density_rms 0.047
_refine_ls_extinction_method none
_refine_ls_goodness_of_fit_ref 1.004
_refine_ls_hydrogen_treatment constr
_refine_ls_matrix_type full
_refine_ls_number_parameters 139
_refine_ls_number_reflns 1995
_refine_ls_number_restraints 0
_refine_ls_restrained_S_all 1.004
_refine_ls_R_factor_all 0.0704
_refine_ls_R_factor_gt 0.0576
_refine_ls_shift/su_max 0.000
_refine_ls_shift/su_mean 0.000
_refine_ls_structure_factor_coef Fsqd
_refine_ls_weighting_details 'calc w=1/[\s^2^(Fo^2^)+(0.0635P)^2^+0.4851P] where P=(Fo^2^+2Fc^2^)/3'
_refine_ls_weighting_scheme calc
_refine_ls_wR_factor_gt 0.1460
_refine_ls_wR_factor_ref 0.1550
_reflns_number_gt 1592
_reflns_number_total 1995
_reflns_threshold_expression >2sigma(I)
_cod_data_source_file 1267-3123.cff
_cod_data_source_block 091121am
_cod_depositor_comments
;
The following automatic conversions were performed:
'_symmetry_cell_setting' value 'Monoclinic' changed to 'monoclinic'
according to '/home/saulius/struct/CIF-dictionaries/cif_core.dic'
dictionary named 'cif_core.dic' version 2.4.1 from 2010-06-29.

Automatic conversion script
Id: cif_fix_enum 1555 2011-01-17 13:19:09Z saulius 
;
_cod_original_sg_symbol_H-M P2(1)/c
_cod_database_code 8102805

loop_
_symmetry_equiv_pos_as_xyz
'x, y, z'
'-x, y+1/2, -z+1/2'
'-x, -y, -z'
'x, -y-1/2, z-1/2'

loop_
_atom_site_label
_atom_site_type_symbol
_atom_site_fract_x
_atom_site_fract_y
_atom_site_fract_z
_atom_site_U_iso_or_equiv
_atom_site_adp_type
_atom_site_occupancy
_atom_site_symmetry_multiplicity
_atom_site_Wyckoff_symbol
_atom_site_calc_flag
_atom_site_refinement_flags
_atom_site_disorder_assembly
_atom_site_disorder_group
N1 N 0.82575(17) 0.7470(3) 0.42935(10) 0.0419(5) Uani 1 4 e d . . .
N2 N 0.46746(18) 0.9122(4) 0.65207(12) 0.0496(5) Uani 1 4 e d . . .
O1 O 0.89171(15) 1.0869(3) 0.54128(10) 0.0542(5) Uani 1 4 e d . . .
H1 H 0.8876 1.0222 0.4957 0.081 Uiso 1 4 e calc R . .
O2 O 0.40299(18) 0.7449(4) 0.62405(12) 0.0719(6) Uani 1 4 e d . . .
O3 O 0.43921(17) 1.0457(4) 0.70292(12) 0.0676(6) Uani 1 4 e d . . .
C1 C 0.7132(2) 0.8569(4) 0.53266(12) 0.0395(5) Uani 1 4 e d . . .
C2 C 0.79440(19) 1.0494(4) 0.56533(12) 0.0400(5) Uani 1 4 e d . . .
C3 C 0.7550(2) 1.1932(4) 0.62571(13) 0.0461(6) Uani 1 4 e d . . .
H3A H 0.8021 1.3226 0.6465 0.055 Uiso 1 4 e calc R . .
C4 C 0.6518(2) 1.1486(4) 0.65391(13) 0.0435(5) Uani 1 4 e d . . .
H4 H 0.6296 1.2458 0.6935 0.052 Uiso 1 4 e calc R . .
C5 C 0.57831(19) 0.9549(4) 0.62314(12) 0.0402(5) Uani 1 4 e d . . .
C6 C 0.6082(2) 0.8145(4) 0.56334(13) 0.0431(5) Uani 1 4 e d . . .
H6 H 0.5578 0.6889 0.5428 0.052 Uiso 1 4 e calc R . .
C7 C 0.7343(2) 0.7209(4) 0.46463(13) 0.0433(5) Uani 1 4 e d . . .
H7 H 0.6778 0.6040 0.4440 0.052 Uiso 1 4 e calc R . .
C8 C 0.8364(2) 0.6198(4) 0.35245(13) 0.0454(6) Uani 1 4 e d . . .
H8 H 0.7568 0.5447 0.3282 0.055 Uiso 1 4 e calc R . .
C9 C 0.8621(2) 0.7907(5) 0.28865(14) 0.0543(6) Uani 1 4 e d . . .
H9A H 0.7972 0.9041 0.2767 0.081 Uiso 1 4 e calc R . .
H9B H 0.8654 0.7111 0.2373 0.081 Uiso 1 4 e calc R . .
H9C H 0.9399 0.8658 0.3113 0.081 Uiso 1 4 e calc R . .
C10 C 0.9345(3) 0.4340(4) 0.37605(17) 0.0619(7) Uani 1 4 e d . . .
H10A H 1.0129 0.5043 0.4011 0.093 Uiso 1 4 e calc R . .
H10B H 0.9406 0.3506 0.3261 0.093 Uiso 1 4 e calc R . .
H10C H 0.9124 0.3295 0.4160 0.093 Uiso 1 4 e calc R . .

loop_
_atom_site_aniso_label
_atom_site_aniso_U_11
_atom_site_aniso_U_22
_atom_site_aniso_U_33
_atom_site_aniso_U_23
_atom_site_aniso_U_13
_atom_site_aniso_U_12
N1 0.0490(11) 0.0430(10) 0.0365(9) -0.0060(7) 0.0158(8) -0.0066(8)
N2 0.0466(11) 0.0593(13) 0.0458(10) 0.0020(9) 0.0167(9) -0.0077(9)
O1 0.0539(10) 0.0626(11) 0.0540(10) -0.0199(8) 0.0284(8) -0.0199(8)
O2 0.0650(12) 0.0836(14) 0.0752(12) -0.0169(10) 0.0328(10) -0.0353(10)
O3 0.0617(11) 0.0794(13) 0.0734(12) -0.0161(10) 0.0395(10) -0.0063(9)
C1 0.0460(12) 0.0388(12) 0.0349(10) -0.0010(8) 0.0122(9) -0.0051(9)
C2 0.0424(11) 0.0434(12) 0.0358(10) -0.0020(9) 0.0125(9) -0.0068(9)
C3 0.0504(13) 0.0430(13) 0.0472(12) -0.0097(10) 0.0162(10) -0.0126(10)
C4 0.0477(12) 0.0461(12) 0.0397(11) -0.0064(9) 0.0163(9) -0.0019(10)
C5 0.0400(11) 0.0463(12) 0.0359(11) 0.0011(9) 0.0124(9) -0.0051(9)
C6 0.0466(12) 0.0438(12) 0.0399(11) -0.0029(9) 0.0123(9) -0.0134(10)
C7 0.0507(13) 0.0418(12) 0.0389(11) -0.0050(9) 0.0133(10) -0.0115(10)
C8 0.0514(13) 0.0497(14) 0.0394(11) -0.0121(10) 0.0192(10) -0.0157(10)
C9 0.0649(16) 0.0611(16) 0.0411(12) -0.0023(11) 0.0208(11) -0.0078(12)
C10 0.0864(19) 0.0455(14) 0.0627(16) -0.0064(12) 0.0353(14) -0.0020(13)

loop_
_atom_type_symbol
_atom_type_description
_atom_type_scat_dispersion_real
_atom_type_scat_dispersion_imag
_atom_type_scat_source
C C 0.0033 0.0016 'International Tables Vol C Tables 4.2.6.8 and 6.1.1.4'
H H 0.0000 0.0000 'International Tables Vol C Tables 4.2.6.8 and 6.1.1.4'
N N 0.0061 0.0033 'International Tables Vol C Tables 4.2.6.8 and 6.1.1.4'
O O 0.0106 0.0060 'International Tables Vol C Tables 4.2.6.8 and 6.1.1.4'

loop_
_geom_angle_atom_site_label_1
_geom_angle_atom_site_label_2
_geom_angle_atom_site_label_3
_geom_angle
_geom_angle_site_symmetry_1
_geom_angle_site_symmetry_3
_geom_angle_publ_flag
C7 N1 C8 123.09(18) . . ?
O3 N2 O2 121.9(2) . . ?
O3 N2 C5 119.12(19) . . ?
O2 N2 C5 119.00(19) . . ?
C2 O1 H1 109.5 . . ?
C6 C1 C7 119.07(19) . . ?
C6 C1 C2 120.33(18) . . ?
C7 C1 C2 120.43(19) . . ?
O1 C2 C3 122.6(2) . . ?
O1 C2 C1 121.82(19) . . ?
C3 C2 C1 115.59(18) . . ?
C4 C3 C2 122.7(2) . . ?
C4 C3 H3A 118.7 . . ?
C2 C3 H3A 118.7 . . ?
C3 C4 C5 119.9(2) . . ?
C3 C4 H4 120.1 . . ?
C5 C4 H4 120.1 . . ?
C6 C5 C4 120.55(19) . . ?
C6 C5 N2 120.0(2) . . ?
C4 C5 N2 119.38(19) . . ?
C5 C6 C1 120.9(2) . . ?
C5 C6 H6 119.6 . . ?
C1 C6 H6 119.6 . . ?
N1 C7 C1 125.0(2) . . ?
N1 C7 H7 117.5 . . ?
C1 C7 H7 117.5 . . ?
N1 C8 C9 108.60(18) . . ?
N1 C8 C10 109.67(19) . . ?
C9 C8 C10 113.4(2) . . ?
N1 C8 H8 108.3 . . ?
C9 C8 H8 108.3 . . ?
C10 C8 H8 108.3 . . ?
C8 C9 H9A 109.5 . . ?
C8 C9 H9B 109.5 . . ?
H9A C9 H9B 109.5 . . ?
C8 C9 H9C 109.5 . . ?
H9A C9 H9C 109.5 . . ?
H9B C9 H9C 109.5 . . ?
C8 C10 H10A 109.5 . . ?
C8 C10 H10B 109.5 . . ?
H10A C10 H10B 109.5 . . ?
C8 C10 H10C 109.5 . . ?
H10A C10 H10C 109.5 . . ?
H10B C10 H10C 109.5 . . ?

loop_
_geom_bond_atom_site_label_1
_geom_bond_atom_site_label_2
_geom_bond_distance
_geom_bond_site_symmetry_2
_geom_bond_publ_flag
N1 C7 1.288(3) . ?
N1 C8 1.477(3) . ?
N2 O3 1.224(2) . ?
N2 O2 1.226(3) . ?
N2 C5 1.439(3) . ?
O1 C2 1.252(2) . ?
O1 H1 0.8200 . ?
C1 C6 1.394(3) . ?
C1 C7 1.420(3) . ?
C1 C2 1.453(3) . ?
C2 C3 1.430(3) . ?
C3 C4 1.357(3) . ?
C3 H3A 0.9300 . ?
C4 C5 1.407(3) . ?
C4 H4 0.9300 . ?
C5 C6 1.365(3) . ?
C6 H6 0.9300 . ?
C7 H7 0.9300 . ?
C8 C9 1.507(3) . ?
C8 C10 1.515(4) . ?
C8 H8 0.9800 . ?
C9 H9A 0.9600 . ?
C9 H9B 0.9600 . ?
C9 H9C 0.9600 . ?
C10 H10A 0.9600 . ?
C10 H10B 0.9600 . ?
C10 H10C 0.9600 . ?
